data_7241609
loop_
_publ_author_name
'Ma, Xiaoyu'
'Zhu, Bingqing'
'Yang, Zeen'
'Jiang, Yuhang'
'Mei, Xuefeng'

_publ_section_title
;
 Stabilizing photo-sensitive colchicine through rebalancing electron
 distribution of the reactive tropolone ring
;
_journal_issue 1
_journal_name_full CrystEngComm
_journal_page_first 30
_journal_page_last 34
_journal_paper_doi 10.1039/D0CE01551B
_journal_volume 23
_journal_year 2021
_chemical_formula_moiety 'C10 H6 O6 S2, 2(C10 H13 O2)'
_chemical_formula_sum 'C30 H32 O10 S2'
_chemical_formula_weight 616.67
_chemical_name_systematic hinokitiol
_space_group_crystal_system triclinic
_space_group_IT_number 2
_space_group_name_Hall '-P 1'
_space_group_name_H-M_alt 'P -1'
_atom_sites_solution_hydrogens geom
_audit_creation_date 2020-04-13
_audit_creation_method
;
Olex2 1.2
(compiled 2018.05.29 svn.r3508 for OlexSys, GUI svn.r5506)
;
_audit_update_record
;
2020-09-04 deposited with the CCDC.	2020-11-23 downloaded from the CCDC.
;
_cell_angle_alpha 81.489(2)
_cell_angle_beta 78.810(2)
_cell_angle_gamma 70.4640(10)
_cell_formula_units_Z 1
_cell_length_a 6.8451(3)
_cell_length_b 9.0199(4)
_cell_length_c 12.2623(6)
_cell_measurement_reflns_used 4026
_cell_measurement_temperature 150
_cell_measurement_theta_max 30.465
_cell_measurement_theta_min 2.405
_cell_volume 697.12(6)
_computing_cell_refinement 'SAINT V8.38A (?, 2016)'
_computing_data_reduction 'SAINT V8.38A (?, 2016)'
_computing_molecular_graphics 'Olex2 (Dolomanov et al., 2009)'
_computing_publication_material 'Olex2 (Dolomanov et al., 2009)'
_computing_structure_refinement 'ShelXL (Sheldrick, 2015)'
_computing_structure_solution 'ShelXT (Sheldrick, 2015)'
_diffrn_ambient_temperature 150.0
_diffrn_measured_fraction_theta_full 0.996
_diffrn_measured_fraction_theta_max 0.874
_diffrn_measurement_device_type 'Bruker APEX-II CCD'
_diffrn_measurement_method '\f and \w scans'
_diffrn_radiation_type MoK\a
_diffrn_radiation_wavelength 0.71073
_diffrn_reflns_av_R_equivalents 0.0324
_diffrn_reflns_av_unetI/netI 0.0492
_diffrn_reflns_Laue_measured_fraction_full 0.996
_diffrn_reflns_Laue_measured_fraction_max 0.874
_diffrn_reflns_limit_h_max 8
_diffrn_reflns_limit_h_min -9
_diffrn_reflns_limit_k_max 12
_diffrn_reflns_limit_k_min -12
_diffrn_reflns_limit_l_max 17
_diffrn_reflns_limit_l_min -16
_diffrn_reflns_number 9256
_diffrn_reflns_point_group_measured_fraction_full 0.996
_diffrn_reflns_point_group_measured_fraction_max 0.874
_diffrn_reflns_theta_full 25.242
_diffrn_reflns_theta_max 30.573
_diffrn_reflns_theta_min 2.406
_diffrn_standards_number 0
_exptl_absorpt_coefficient_mu 0.252
_exptl_absorpt_correction_T_max 0.7461
_exptl_absorpt_correction_T_min 0.6785
_exptl_absorpt_correction_type multi-scan
_exptl_absorpt_process_details
;
SADABS-2016/2 (Bruker,2016/2) was used for absorption correction.
wR2(int) was 0.0730 before and 0.0465 after correction.
The Ratio of minimum to maximum transmission is 0.9094.
The \l/2 correction factor is Not present.
;
_exptl_crystal_colour 'clear light colourless'
_exptl_crystal_colour_lustre clear
_exptl_crystal_colour_modifier light
_exptl_crystal_colour_primary colourless
_exptl_crystal_density_diffrn 1.469
_exptl_crystal_description block
_exptl_crystal_F_000 324
_exptl_crystal_size_max 0.1
_exptl_crystal_size_mid 0.1
_exptl_crystal_size_min 0.1
_refine_diff_density_max 0.608
_refine_diff_density_min -0.415
_refine_diff_density_rms 0.075
_refine_ls_extinction_method none
_refine_ls_goodness_of_fit_ref 1.034
_refine_ls_hydrogen_treatment constr
_refine_ls_matrix_type full
_refine_ls_number_parameters 194
_refine_ls_number_reflns 3738
_refine_ls_number_restraints 0
_refine_ls_restrained_S_all 1.034
_refine_ls_R_factor_all 0.0842
_refine_ls_R_factor_gt 0.0507
_refine_ls_shift/su_max 0.000
_refine_ls_shift/su_mean 0.000
_refine_ls_structure_factor_coef Fsqd
_refine_ls_weighting_details 'w=1/[\s^2^(Fo^2^)+(0.0447P)^2^+0.9330P] where P=(Fo^2^+2Fc^2^)/3'
_refine_ls_weighting_scheme calc
_refine_ls_wR_factor_gt 0.1121
_refine_ls_wR_factor_ref 0.1358
_reflns_Friedel_coverage 0.000
_reflns_number_gt 2680
_reflns_number_total 3738
_reflns_threshold_expression 'I > 2\s(I)'
_cod_data_source_file d0ce01551b2.cif
_cod_data_source_block 22019968_0m
_cod_depositor_comments 'Adding full bibliography for 7241604--7241616.cif.'
_cod_database_code 7241609
_shelx_shelxl_version_number 2014/7
_shelx_space_group_comment
;
The symmetry employed for this shelxl refinement is uniquely defined
by the following loop, which should always be used as a source of
symmetry information in preference to the above space-group names.
They are only intended as comments.
;
_shelx_estimated_absorpt_t_max 0.975
_shelx_estimated_absorpt_t_min 0.975
_olex2_refinement_description
;
1. Fixed Uiso
 At 1.2 times of:
  All C(H) groups
 At 1.5 times of:
  All C(H,H,H) groups, All O(H) groups
2.a Ternary CH refined with riding coordinates:
 C8(H8)
2.b Aromatic/amide H refined with riding coordinates:
 C7(H7), C17(H17), C5(H5), C6(H6), C18(H18), C19(H19), C3(H3)
2.c Idealised Me refined as rotating group:
 C10(H10a,H10b,H10c), C9(H9a,H9b,H9c)
2.d Idealised tetrahedral OH refined as rotating group:
 O2(H2), O1(H1)
;
_olex2_submission_special_instructions 'No special instructions were received'

loop_
_space_group_symop_operation_xyz
'x, y, z'
'-x, -y, -z'

loop_
_atom_site_label
_atom_site_type_symbol
_atom_site_fract_x
_atom_site_fract_y
_atom_site_fract_z
_atom_site_U_iso_or_equiv
_atom_site_adp_type
_atom_site_occupancy
_atom_site_site_symmetry_order
_atom_site_calc_flag
_atom_site_refinement_flags_posn
_atom_site_refinement_flags_adp
_atom_site_refinement_flags_occupancy
_atom_site_disorder_assembly
_atom_site_disorder_group
S1 S 0.45479(10) 0.48266(7) 0.72784(5) 0.02404(16) Uani 1 1 d . . . . .
O5 O 0.3263(3) 0.3787(2) 0.75412(14) 0.0316(4) Uani 1 1 d . . . . .
O3 O 0.6316(3) 0.42840(19) 0.63820(13) 0.0278(4) Uani 1 1 d . . . . .
O2 O 0.7611(3) 0.6178(2) 0.48472(14) 0.0299(4) Uani 1 1 d . . . . .
H2 H 0.7179 0.5642 0.5403 0.045 Uiso 1 1 calc GR . . . .
O4 O 0.3377(3) 0.6472(2) 0.70813(15) 0.0327(4) Uani 1 1 d . . . . .
O1 O 0.7812(3) 0.8295(2) 0.32278(14) 0.0287(4) Uani 1 1 d . . . . .
H1 H 0.7535 0.7446 0.3270 0.043 Uiso 1 1 calc GR . . . .
C7 C 0.7559(4) 1.0227(3) 0.4310(2) 0.0238(5) Uani 1 1 d . . . . .
H7 H 0.7619 1.0842 0.3612 0.029 Uiso 1 1 calc R . . . .
C20 C 0.5525(4) 0.4896(2) 1.04704(18) 0.0197(4) Uani 1 1 d . . . . .
C16 C 0.5737(4) 0.4617(3) 0.84883(18) 0.0209(4) Uani 1 1 d . . . . .
C1 C 0.7693(3) 0.8680(3) 0.42510(19) 0.0228(5) Uani 1 1 d . . . . .
C17 C 0.7865(4) 0.3971(3) 0.8393(2) 0.0249(5) Uani 1 1 d . . . . .
H17 H 0.8670 0.3653 0.7696 0.030 Uiso 1 1 calc R . . . .
C5 C 0.7342(4) 1.0451(3) 0.6352(2) 0.0249(5) Uani 1 1 d . . . . .
H5 H 0.7164 1.1211 0.6854 0.030 Uiso 1 1 calc R . . . .
C6 C 0.7350(4) 1.1021(3) 0.5237(2) 0.0241(5) Uani 1 1 d . . . . .
H6 H 0.7188 1.2116 0.5084 0.029 Uiso 1 1 calc R . . . .
C2 C 0.7656(4) 0.7509(3) 0.5167(2) 0.0240(5) Uani 1 1 d . . . . .
C4 C 0.7560(4) 0.8919(3) 0.68389(19) 0.0235(5) Uani 1 1 d . . . . .
C18 C 0.8872(4) 0.3775(3) 0.9330(2) 0.0268(5) Uani 1 1 d . . . . .
H18 H 1.0354 0.3329 0.9259 0.032 Uiso 1 1 calc R . . . .
C19 C 0.7733(4) 0.4221(3) 1.03356(19) 0.0242(5) Uani 1 1 d . . . . .
H19 H 0.8435 0.4077 1.0958 0.029 Uiso 1 1 calc R . . . .
C3 C 0.7697(4) 0.7640(3) 0.6276(2) 0.0249(5) Uani 1 1 d . . . . .
H3 H 0.7847 0.6679 0.6740 0.030 Uiso 1 1 calc R . . . .
C8 C 0.7496(4) 0.8598(3) 0.8097(2) 0.0284(5) Uani 1 1 d . . . . .
H8 H 0.8225 0.7446 0.8261 0.034 Uiso 1 1 calc R . . . .
C10 C 0.5206(5) 0.8942(4) 0.8659(2) 0.0375(6) Uani 1 1 d . . . . .
H10A H 0.4460 1.0073 0.8537 0.056 Uiso 1 1 calc GR . . . .
H10B H 0.5156 0.8632 0.9461 0.056 Uiso 1 1 calc GR . . . .
H10C H 0.4537 0.8340 0.8336 0.056 Uiso 1 1 calc GR . . . .
C9 C 0.8595(5) 0.9505(3) 0.8589(2) 0.0367(6) Uani 1 1 d . . . . .
H9A H 1.0041 0.9296 0.8201 0.055 Uiso 1 1 calc GR . . . .
H9B H 0.8606 0.9162 0.9385 0.055 Uiso 1 1 calc GR . . . .
H9C H 0.7844 1.0640 0.8496 0.055 Uiso 1 1 calc GR . . . .

loop_
_atom_site_aniso_label
_atom_site_aniso_U_11
_atom_site_aniso_U_22
_atom_site_aniso_U_33
_atom_site_aniso_U_23
_atom_site_aniso_U_13
_atom_site_aniso_U_12
S1 0.0346(3) 0.0233(3) 0.0167(3) -0.0024(2) -0.0065(2) -0.0108(2)
O5 0.0443(11) 0.0404(10) 0.0196(8) -0.0048(7) -0.0044(8) -0.0253(9)
O3 0.0426(10) 0.0265(8) 0.0164(8) -0.0041(6) -0.0024(7) -0.0141(8)
O2 0.0435(11) 0.0258(9) 0.0237(9) -0.0037(7) -0.0049(8) -0.0148(8)
O4 0.0461(11) 0.0271(9) 0.0235(9) 0.0002(7) -0.0138(8) -0.0061(8)
O1 0.0387(10) 0.0293(9) 0.0223(9) -0.0038(7) -0.0052(7) -0.0154(8)
C7 0.0225(11) 0.0250(11) 0.0230(12) -0.0007(9) -0.0050(9) -0.0063(9)
C20 0.0257(11) 0.0163(10) 0.0181(11) -0.0015(8) -0.0044(9) -0.0076(8)
C16 0.0293(12) 0.0191(10) 0.0162(10) -0.0011(8) -0.0058(9) -0.0092(9)
C1 0.0178(10) 0.0297(12) 0.0207(11) -0.0055(9) -0.0017(9) -0.0067(9)
C17 0.0291(12) 0.0237(11) 0.0206(11) -0.0046(9) -0.0019(10) -0.0064(9)
C5 0.0264(11) 0.0245(11) 0.0249(12) -0.0077(9) -0.0061(10) -0.0059(9)
C6 0.0229(11) 0.0216(11) 0.0276(12) -0.0041(9) -0.0051(10) -0.0052(9)
C2 0.0235(11) 0.0237(11) 0.0253(12) -0.0071(9) -0.0012(9) -0.0074(9)
C4 0.0221(11) 0.0258(11) 0.0232(12) -0.0061(9) -0.0054(9) -0.0058(9)
C18 0.0242(11) 0.0277(12) 0.0271(12) -0.0044(10) -0.0053(10) -0.0048(9)
C19 0.0265(12) 0.0262(11) 0.0211(11) -0.0021(9) -0.0080(10) -0.0073(9)
C3 0.0290(12) 0.0236(11) 0.0229(12) -0.0011(9) -0.0043(10) -0.0096(9)
C8 0.0376(14) 0.0247(11) 0.0231(12) -0.0038(9) -0.0085(11) -0.0074(10)
C10 0.0446(16) 0.0469(16) 0.0249(13) -0.0039(11) -0.0021(12) -0.0212(13)
C9 0.0443(16) 0.0474(16) 0.0262(13) -0.0044(12) -0.0112(12) -0.0210(13)

loop_
_atom_type_symbol
_atom_type_description
_atom_type_scat_dispersion_real
_atom_type_scat_dispersion_imag
_atom_type_scat_source
C C 0.0033 0.0016 'International Tables Vol C Tables 4.2.6.8 and 6.1.1.4'
H H 0.0000 0.0000 'International Tables Vol C Tables 4.2.6.8 and 6.1.1.4'
O O 0.0106 0.0060 'International Tables Vol C Tables 4.2.6.8 and 6.1.1.4'
S S 0.1246 0.1234 'International Tables Vol C Tables 4.2.6.8 and 6.1.1.4'

loop_
_geom_angle_atom_site_label_1
_geom_angle_atom_site_label_2
_geom_angle_atom_site_label_3
_geom_angle
_geom_angle_site_symmetry_1
_geom_angle_site_symmetry_3
_geom_angle_publ_flag
O5 S1 O3 112.09(10) . . ?
O5 S1 C16 105.16(10) . . ?
O3 S1 C16 104.70(11) . . ?
O4 S1 O5 114.09(12) . . ?
O4 S1 O3 112.45(11) . . ?
O4 S1 C16 107.50(10) . . ?
C2 O2 H2 109.5 . . ?
C1 O1 H1 109.5 . . ?
C1 C7 H7 115.1 . . ?
C1 C7 C6 129.7(2) . . ?
C6 C7 H7 115.1 . . ?
C20 C20 C16 117.7(3) 2_667 2_667 ?
C19 C20 C20 119.1(3) . 2_667 ?
C19 C20 C16 123.2(2) . 2_667 ?
C20 C16 S1 120.46(17) 2_667 . ?
C17 C16 S1 118.16(17) . . ?
C17 C16 C20 121.4(2) . 2_667 ?
O1 C1 C7 114.9(2) . . ?
O1 C1 C2 118.6(2) . . ?
C7 C1 C2 126.5(2) . . ?
C16 C17 H17 119.9 . . ?
C16 C17 C18 120.1(2) . . ?
C18 C17 H17 119.9 . . ?
C6 C5 H5 115.5 . . ?
C6 C5 C4 129.0(2) . . ?
C4 C5 H5 115.5 . . ?
C7 C6 H6 115.2 . . ?
C5 C6 C7 129.5(2) . . ?
C5 C6 H6 115.2 . . ?
O2 C2 C1 111.9(2) . . ?
O2 C2 C3 120.9(2) . . ?
C3 C2 C1 127.2(2) . . ?
C5 C4 C3 125.3(2) . . ?
C5 C4 C8 118.7(2) . . ?
C3 C4 C8 115.8(2) . . ?
C17 C18 H18 119.8 . . ?
C19 C18 C17 120.5(2) . . ?
C19 C18 H18 119.8 . . ?
C20 C19 H19 119.4 . . ?
C18 C19 C20 121.3(2) . . ?
C18 C19 H19 119.4 . . ?
C2 C3 C4 132.1(2) . . ?
C2 C3 H3 113.9 . . ?
C4 C3 H3 113.9 . . ?
C4 C8 H8 107.5 . . ?
C4 C8 C10 108.9(2) . . ?
C4 C8 C9 114.3(2) . . ?
C10 C8 H8 107.5 . . ?
C9 C8 H8 107.5 . . ?
C9 C8 C10 110.9(2) . . ?
C8 C10 H10A 109.5 . . ?
C8 C10 H10B 109.5 . . ?
C8 C10 H10C 109.5 . . ?
H10A C10 H10B 109.5 . . ?
H10A C10 H10C 109.5 . . ?
H10B C10 H10C 109.5 . . ?
C8 C9 H9A 109.5 . . ?
C8 C9 H9B 109.5 . . ?
C8 C9 H9C 109.5 . . ?
H9A C9 H9B 109.5 . . ?
H9A C9 H9C 109.5 . . ?
H9B C9 H9C 109.5 . . ?

loop_
_geom_bond_atom_site_label_1
_geom_bond_atom_site_label_2
_geom_bond_distance
_geom_bond_site_symmetry_2
_geom_bond_publ_flag
S1 O5 1.4517(18) . ?
S1 O3 1.4693(18) . ?
S1 O4 1.4409(18) . ?
S1 C16 1.784(2) . ?
O2 H2 0.8400 . ?
O2 C2 1.328(3) . ?
O1 H1 0.8400 . ?
O1 C1 1.331(3) . ?
C7 H7 0.9500 . ?
C7 C1 1.379(3) . ?
C7 C6 1.391(3) . ?
C20 C20 1.432(4) 2_667 ?
C20 C16 1.433(3) 2_667 ?
C20 C19 1.414(3) . ?
C16 C20 1.433(3) 2_667 ?
C16 C17 1.364(3) . ?
C1 C2 1.426(3) . ?
C17 H17 0.9500 . ?
C17 C18 1.411(3) . ?
C5 H5 0.9500 . ?
C5 C6 1.388(3) . ?
C5 C4 1.393(3) . ?
C6 H6 0.9500 . ?
C2 C3 1.388(3) . ?
C4 C3 1.398(3) . ?
C4 C8 1.522(3) . ?
C18 H18 0.9500 . ?
C18 C19 1.362(3) . ?
C19 H19 0.9500 . ?
C3 H3 0.9500 . ?
C8 H8 1.0000 . ?
C8 C10 1.532(4) . ?
C8 C9 1.527(3) . ?
C10 H10A 0.9800 . ?
C10 H10B 0.9800 . ?
C10 H10C 0.9800 . ?
C9 H9A 0.9800 . ?
C9 H9B 0.9800 . ?
C9 H9C 0.9800 . ?
